data_2010650
loop_
_publ_author_name
'Fl\"orke, Ulrich'
'Egold, Hans'
'Schwarze, Detlev'

_publ_section_title
;
 Sulfido-bridged rhenium--carbonyl complexes with planar and folded
 Re~2~S~2~ cores
;
_journal_issue 2
_journal_name_full 'Acta Crystallographica Section C'
_journal_page_first 184
_journal_page_last 186
_journal_paper_doi 10.1107/S0108270199015152
_journal_volume 56
_journal_year 2000
_chemical_formula_iupac '[Re2(C12 H23 P)2(C10 H7 S)2(CO)6]'
_chemical_formula_moiety 'C50 H60 O6 P2 Re2 S2'
_chemical_formula_sum 'C50 H60 O6 P2 Re2 S2'
_chemical_formula_weight 1255.44
_chemical_name_systematic
;
 Hexacarbonyl-bis(dicyclohexylphosphane)-bis(\m-naphthyl-
 sulfido)-dirhenium
;
_space_group_IT_number 15
_symmetry_cell_setting monoclinic
_symmetry_space_group_name_Hall '-C 2yc'
_symmetry_space_group_name_H-M 'C 1 2/c 1'
_audit_creation_method SHELXL-97
_cell_angle_alpha 90.00
_cell_angle_beta 112.630(10)
_cell_angle_gamma 90.00
_cell_formula_units_Z 4
_cell_length_a 24.561(3)
_cell_length_b 9.378(3)
_cell_length_c 23.722(3)
_cell_measurement_reflns_used 35
_cell_measurement_temperature 293(2)
_cell_measurement_theta_max 15.577
_cell_measurement_theta_min 8.705
_cell_volume 5043.3(19)
_computing_cell_refinement XSCANS
_computing_data_collection 'XSCANS (Siemens, 1995b)'
_computing_data_reduction XSCANS
_computing_molecular_graphics SHELXTL
_computing_publication_material SHELXTL
_computing_structure_refinement SHELXTL
_computing_structure_solution 'SHELXTL (Siemens, 1995a)'
_diffrn_ambient_temperature 293(2)
_diffrn_measured_fraction_theta_full .998
_diffrn_measured_fraction_theta_max .998
_diffrn_measurement_device 'Siemens P4'
_diffrn_measurement_method '\w scans'
_diffrn_radiation_monochromator graphite
_diffrn_radiation_source 'fine-focus sealed tube'
_diffrn_radiation_type MoK\a
_diffrn_radiation_wavelength .71073
_diffrn_reflns_av_R_equivalents .0371
_diffrn_reflns_av_sigmaI/netI .0925
_diffrn_reflns_limit_h_max 1
_diffrn_reflns_limit_h_min -31
_diffrn_reflns_limit_k_max 12
_diffrn_reflns_limit_k_min -1
_diffrn_reflns_limit_l_max 30
_diffrn_reflns_limit_l_min -28
_diffrn_reflns_number 6948
_diffrn_reflns_theta_full 27.50
_diffrn_reflns_theta_max 27.50
_diffrn_reflns_theta_min 2.03
_diffrn_standards_decay_% 3
_diffrn_standards_interval_count 397
_diffrn_standards_number 3
_exptl_absorpt_coefficient_mu 4.988
_exptl_absorpt_correction_T_max .671
_exptl_absorpt_correction_T_min .482
_exptl_absorpt_correction_type psi-scan
_exptl_absorpt_process_details 'North et al. (1968)'
_exptl_crystal_colour colorless
_exptl_crystal_density_diffrn 1.653
_exptl_crystal_density_meas ?
_exptl_crystal_description prism
_exptl_crystal_F_000 2480
_exptl_crystal_size_max .41
_exptl_crystal_size_mid .10
_exptl_crystal_size_min .08
_refine_diff_density_max .991
_refine_diff_density_min -.501
_refine_ls_extinction_coef .00016(3)
_refine_ls_extinction_method 'SHELXTL (Siemens, 1995a)'
_refine_ls_goodness_of_fit_ref 1.021
_refine_ls_hydrogen_treatment mixed
_refine_ls_matrix_type full
_refine_ls_number_parameters 284
_refine_ls_number_reflns 5783
_refine_ls_number_restraints 67
_refine_ls_restrained_S_all 1.017
_refine_ls_R_factor_all .1351
_refine_ls_R_factor_gt .0469
_refine_ls_shift/su_max .000
_refine_ls_shift/su_mean .000
_refine_ls_structure_factor_coef Fsqd
_refine_ls_weighting_details 'calc w=1/[\s^2^(Fo^2^)+(0.0328P)^2^+11.0195P] where P=(Fo^2^+2Fc^2^)/3'
_refine_ls_weighting_scheme calc
_refine_ls_wR_factor_ref .1174
_reflns_number_gt 2766
_reflns_number_total 5783
_reflns_threshold_expression I>2\s(I)
_cod_data_source_file na1446.cif
_cod_data_source_block II
_cod_depositor_comments
;
The following automatic conversions were performed:
'_symmetry_cell_setting' value 'Monoclinic' changed to 'monoclinic'
according to '/home/saulius/struct/CIF-dictionaries/cif_core.dic'
dictionary named 'cif_core.dic' version 2.4.1 from 2010-06-29.

Automatic conversion script
Id: cif_fix_enum 1527 2010-12-29 10:47:43Z saulius 

The following automatic conversions were performed:

'_symmetry_cell_setting' value 'Monoclinic' changed to 'monoclinic'
according to /home/saulius/struct/CIF-dictionaries/cif_core.dic
dictionary named 'cif_core.dic' version 2.4.1 from 2010-06-29.

Automatic conversion script
Id: cif_fix_values 1715 2011-07-08 13:25:40Z adriana 

The following automatic conversions were performed:

'_exptl_crystal_density_meas' value 'not measured' was changed to '?'
- the value is perceived as not measured.

Automatic conversion script
Id: cif_fix_values 3008 2015-01-20 13:52:24Z robertas 
;
_cod_original_cell_volume 5043.3(18)
_cod_original_sg_symbol_H-M 'C 2/c'
_cod_database_code 2010650
_cod_database_fobs_code 2010650

loop_
_symmetry_equiv_pos_as_xyz
'x, y, z'
'-x, y, -z+1/2'
'x+1/2, y+1/2, z'
'-x+1/2, y+1/2, -z+1/2'
'-x, -y, -z'
'x, -y, z-1/2'
'-x+1/2, -y+1/2, -z'
'x+1/2, -y+1/2, z-1/2'

loop_
_atom_site_label
_atom_site_fract_x
_atom_site_fract_y
_atom_site_fract_z
_atom_site_U_iso_or_equiv
_atom_site_adp_type
_atom_site_calc_flag
_atom_site_refinement_flags
_atom_site_occupancy
_atom_site_disorder_assembly
_atom_site_disorder_group
_atom_site_type_symbol
Re1 .018345(16) .43684(5) .178340(17) .05035(16) Uani d . 1 . . Re
S1 .06590(9) .4999(3) .29032(10) .0484(6) Uani d . 1 . . S
P1 .03091(10) .6969(3) .16728(11) .0511(7) Uani d . 1 . . P
H1 .025(4) .773(10) .217(4) .080 Uiso d . 1 . . H
O1 .1296(3) .3655(10) .1552(4) .097(3) Uani d . 1 . . O
C1 .0873(5) .3964(12) .1640(5) .067(3) Uani d . 1 . . C
O2 .0028(4) .1162(10) .1881(4) .101(3) Uani d . 1 . . O
C2 .0084(5) .2456(13) .1855(5) .075(4) Uani d . 1 . . C
C3 -.0287(4) .4116(13) .0952(5) .075(4) Uani d . 1 . . C
O3 -.0577(4) .3863(10) .0442(3) .101(3) Uani d . 1 . . O
C11 -.0210(3) .7929(12) .1011(4) .058(3) Uani d D 1 . . C
H11 -.0119 .8943 .1094 .069 Uiso calc R 1 . . H
C12 -.0842(4) .7750(13) .0947(4) .079(4) Uani d D 1 . . C
H12A -.0878 .8072 .1320 .095 Uiso calc R 1 . . H
H12B -.0943 .6745 .0897 .095 Uiso calc R 1 . . H
C13 -.1278(4) .8573(15) .0409(5) .098(4) Uani d D 1 . . C
H13A -.1678 .8349 .0368 .118 Uiso calc R 1 . . H
H13B -.1217 .9588 .0485 .118 Uiso calc R 1 . . H
C14 -.1204(4) .8198(16) -.0176(5) .108(5) Uani d D 1 . . C
H14A -.1302 .7201 -.0273 .129 Uiso calc R 1 . . H
H14B -.1472 .8768 -.0509 .129 Uiso calc R 1 . . H
C15 -.0579(4) .8465(13) -.0116(4) .087(4) Uani d D 1 . . C
H15A -.0491 .9474 -.0048 .104 Uiso calc R 1 . . H
H15B -.0539 .8200 -.0493 .104 Uiso calc R 1 . . H
C16 -.0143(4) .7617(12) .0409(4) .071(3) Uani d D 1 . . C
H16A .0255 .7851 .0450 .085 Uiso calc R 1 . . H
H16B -.0205 .6607 .0319 .085 Uiso calc R 1 . . H
C21 .1053(3) .7552(9) .1727(4) .049(2) Uani d D 1 . . C
H21 .1118 .7089 .1387 .059 Uiso calc R 1 . . H
C22 .1111(4) .9132(9) .1647(4) .059(3) Uani d D 1 . . C
H22A .1052 .9637 .1976 .071 Uiso calc R 1 . . H
H22B .0805 .9434 .1265 .071 Uiso calc R 1 . . H
C23 .1710(4) .9533(11) .1644(5) .071(3) Uani d D 1 . . C
H23A .1738 1.0563 .1627 .085 Uiso calc R 1 . . H
H23B .1747 .9140 .1282 .085 Uiso calc R 1 . . H
C24 .2215(4) .8974(10) .2215(5) .069(3) Uani d D 1 . . C
H24A .2587 .9129 .2171 .083 Uiso calc R 1 . . H
H24B .2224 .9504 .2569 .083 Uiso calc R 1 . . H
C25 .2146(3) .7398(10) .2315(5) .064(3) Uani d D 1 . . C
H25A .2211 .6858 .1998 .077 Uiso calc R 1 . . H
H25B .2445 .7116 .2704 .077 Uiso calc R 1 . . H
C26 .1544(3) .7025(11) .2309(4) .061(3) Uani d D 1 . . C
H26A .1499 .7454 .2661 .074 Uiso calc R 1 . . H
H26B .1514 .6000 .2340 .074 Uiso calc R 1 . . H
C31 .1300(4) .4001(12) .3338(4) .056(3) Uani d D 1 . . C
C32 .1368(5) .2595(13) .3277(5) .071(3) Uani d D 1 . . C
H32 .1070 .2072 .2986 .085 Uiso calc R 1 . . H
C33 .1920(5) .1884(15) .3673(5) .071(3) Uani d D 1 . . C
C34 .1971(7) .0470(18) .3613(7) .110(5) Uani d D 1 . . C
H34 .1667 -.0067 .3336 .132 Uiso calc R 1 . . H
C35 .2516(7) -.0159(19) .3996(7) .129(7) Uani d D 1 . . C
H35 .2574 -.1130 .3963 .154 Uiso calc R 1 . . H
C36 .2969(7) .066(2) .4424(7) .131(7) Uani d D 1 . . C
H36 .3321 .0224 .4665 .157 Uiso calc R 1 . . H
C37 .2903(7) .204(2) .4490(7) .127(7) Uani d D 1 . . C
H37 .3201 .2568 .4779 .152 Uiso calc R 1 . . H
C38 .2345(6) .2720(16) .4096(5) .074(3) Uani d D 1 . . C
C39 .2281(6) .4125(16) .4163(5) .093(4) Uani d D 1 . . C
H39 .2575 .4648 .4458 .111 Uiso calc R 1 . . H
C40 .1762(4) .4775(14) .3778(4) .072(4) Uani d D 1 . . C
H40 .1718 .5752 .3811 .086 Uiso calc R 1 . . H

loop_
_atom_site_aniso_label
_atom_site_aniso_U_11
_atom_site_aniso_U_22
_atom_site_aniso_U_33
_atom_site_aniso_U_12
_atom_site_aniso_U_13
_atom_site_aniso_U_23
Re1 .0413(2) .0581(3) .0530(2) -.0043(2) .01959(16) -.0070(3)
S1 .0366(11) .0596(15) .0483(13) .0025(11) .0154(10) .0016(12)
P1 .0421(13) .0569(17) .0463(14) .0057(13) .0080(11) -.0010(13)
O1 .063(5) .120(7) .124(7) -.008(5) .055(5) -.030(6)
C1 .057(6) .072(9) .065(7) -.018(6) .014(5) -.014(6)
O2 .107(7) .069(6) .148(8) -.001(5) .071(6) -.010(6)
C2 .073(8) .069(8) .096(9) .025(7) .046(7) -.028(7)
C3 .061(6) .102(10) .072(7) -.014(7) .035(6) -.025(8)
O3 .090(6) .135(9) .066(5) -.017(6) .017(5) -.035(5)
C11 .047(5) .073(8) .054(6) -.003(6) .020(5) -.003(6)
C12 .061(7) .100(10) .075(7) .020(7) .025(6) .025(7)
C13 .063(7) .141(13) .083(9) .031(8) .018(7) .051(9)
C14 .069(8) .138(14) .090(10) -.007(9) .002(7) .033(10)
C15 .087(9) .102(10) .053(7) .011(8) .008(6) .020(7)
C16 .073(7) .083(9) .059(6) .002(7) .028(6) .004(6)
C21 .043(5) .049(6) .051(6) -.001(5) .014(5) -.002(5)
C22 .050(5) .063(8) .061(6) -.002(5) .019(5) .007(6)
C23 .066(6) .054(7) .088(8) -.004(6) .026(6) .013(7)
C24 .048(6) .066(8) .083(8) .000(5) .015(6) .007(6)
C25 .045(6) .061(7) .077(7) .004(5) .014(5) .017(6)
C26 .049(5) .068(7) .066(6) .003(6) .022(5) .019(6)
C31 .040(5) .076(9) .058(6) .011(5) .027(5) .011(6)
C32 .062(7) .084(9) .080(8) .010(7) .041(6) .012(7)
C33 .086(9) .074(9) .075(8) .018(8) .055(7) .012(7)
C34 .121(12) .111(14) .119(12) .019(11) .071(10) .012(11)
C35 .116(12) .155(17) .112(12) .082(13) .040(10) .038(12)
C36 .097(11) .20(2) .084(11) .083(15) .024(9) .050(14)
C37 .094(11) .19(2) .101(11) .062(13) .047(9) .055(14)
C38 .072(8) .097(11) .060(7) .015(8) .035(6) -.003(8)
C39 .082(9) .118(13) .077(8) -.011(9) .031(7) -.036(9)
C40 .031(5) .117(11) .061(6) .009(6) .010(5) -.002(7)

loop_
_atom_type_symbol
_atom_type_description
_atom_type_scat_dispersion_real
_atom_type_scat_dispersion_imag
_atom_type_scat_source
C C .0033 .0016 'International Tables Vol C Tables 4.2.6.8 and 6.1.1.4'
H H .0000 .0000 'International Tables Vol C Tables 4.2.6.8 and 6.1.1.4'
O O .0106 .0060 'International Tables Vol C Tables 4.2.6.8 and 6.1.1.4'
P P .1023 .0942 'International Tables Vol C Tables 4.2.6.8 and 6.1.1.4'
S S .1246 .1234 'International Tables Vol C Tables 4.2.6.8 and 6.1.1.4'
Re Re -1.0185 7.2310 'International Tables Vol C Tables 4.2.6.8 and 6.1.1.4'

loop_
_geom_angle_atom_site_label_1
_geom_angle_atom_site_label_2
_geom_angle_atom_site_label_3
_geom_angle_site_symmetry_1
_geom_angle_site_symmetry_3
_geom_angle
_geom_angle_publ_flag
C2 Re1 C3 . . 85.7(5) ?
C2 Re1 C1 . . 88.9(5) ?
C3 Re1 C1 . . 91.0(4) ?
C2 Re1 P1 . . 179.3(4) ?
C3 Re1 P1 . . 93.7(4) ?
C1 Re1 P1 . . 91.2(3) ?
C2 Re1 S1 . 2 92.8(3) ?
C3 Re1 S1 . 2 95.5(3) ?
C1 Re1 S1 . 2 173.4(3) ?
P1 Re1 S1 . 2 87.16(8) ?
C2 Re1 S1 . . 99.0(4) ?
C3 Re1 S1 . . 169.2(3) ?
C1 Re1 S1 . . 98.8(3) ?
P1 Re1 S1 . . 81.69(8) ?
S1 Re1 S1 2 . 74.64(8) y
C31 S1 Re1 . 2 110.4(3) y
C31 S1 Re1 . . 115.7(3) y
Re1 S1 Re1 2 . 98.93(8) y
C11 P1 C21 . . 104.8(4) ?
C11 P1 Re1 . . 119.9(3) ?
C21 P1 Re1 . . 116.1(3) ?
O1 C1 Re1 . . 177.3(10) ?
O2 C2 Re1 . . 176.8(10) ?
O3 C3 Re1 . . 175.5(12) ?
C12 C11 C16 . . 111.2(7) ?
C12 C11 P1 . . 112.4(6) ?
C16 C11 P1 . . 114.6(6) ?
C11 C12 C13 . . 113.1(8) ?
C14 C13 C12 . . 111.0(9) ?
C15 C14 C13 . . 110.7(9) ?
C14 C15 C16 . . 111.2(9) ?
C15 C16 C11 . . 111.8(8) ?
C22 C21 C26 . . 110.6(7) ?
C22 C21 P1 . . 114.7(6) ?
C26 C21 P1 . . 112.3(6) ?
C21 C22 C23 . . 112.5(7) ?
C22 C23 C24 . . 111.6(7) ?
C25 C24 C23 . . 111.7(8) ?
C26 C25 C24 . . 113.1(8) ?
C25 C26 C21 . . 111.3(7) ?
C32 C31 C40 . . 119.1(10) ?
C32 C31 S1 . . 125.0(9) ?
C40 C31 S1 . . 116.0(9) ?
C31 C32 C33 . . 119.8(12) ?
C34 C33 C38 . . 124.2(14) ?
C34 C33 C32 . . 118.5(14) ?
C38 C33 C32 . . 117.3(12) ?
C33 C34 C35 . . 116.3(16) ?
C36 C35 C34 . . 121.3(16) ?
C37 C36 C35 . . 121.4(16) ?
C36 C37 C38 . . 118.5(18) ?
C39 C38 C33 . . 123.5(13) ?
C39 C38 C37 . . 118.2(15) ?
C33 C38 C37 . . 118.3(14) ?
C38 C39 C40 . . 118.2(13) ?
C39 C40 C31 . . 122.2(12) ?

loop_
_geom_bond_atom_site_label_1
_geom_bond_atom_site_label_2
_geom_bond_site_symmetry_2
_geom_bond_distance
_geom_bond_publ_flag
Re1 C2 . 1.827(13) ?
Re1 C3 . 1.878(11) ?
Re1 C1 . 1.889(11) ?
Re1 P1 . 2.484(3) y
Re1 S1 2 2.523(2) y
Re1 S1 . 2.526(2) y
S1 C31 . 1.780(10) y
S1 Re1 2 2.523(2) ?
P1 C11 . 1.834(9) ?
P1 C21 . 1.864(8) ?
O1 C1 . 1.173(11) ?
O2 C2 . 1.225(13) ?
C3 O3 . 1.169(11) ?
C11 C12 . 1.509(9) ?
C11 C16 . 1.527(9) ?
C12 C13 . 1.524(10) ?
C13 C14 . 1.510(11) ?
C14 C15 . 1.506(10) ?
C15 C16 . 1.518(10) ?
C21 C22 . 1.508(9) ?
C21 C26 . 1.526(9) ?
C22 C23 . 1.519(9) ?
C23 C24 . 1.535(10) ?
C24 C25 . 1.517(10) ?
C25 C26 . 1.512(9) ?
C31 C32 . 1.343(14) ?
C31 C40 . 1.412(13) ?
C32 C33 . 1.478(14) ?
C33 C34 . 1.345(17) ?
C33 C38 . 1.380(16) ?
C34 C35 . 1.424(17) ?
C35 C36 . 1.41(2) ?
C36 C37 . 1.32(2) ?
C37 C38 . 1.473(17) ?
C38 C39 . 1.344(16) ?
C39 C40 . 1.391(15) ?
